data_7711788
loop_
_publ_author_name
'He, Yong'
'Huang, Ying-Ying'
'Fu, Jin-Hui'
'Liu, Yang'
'Wu, Xin-Tao'
'Sheng, Tian-Lu'

_publ_section_title
;
 Influence of the electronic effect of an ancillary ligand on MMCT and
 LMCT in localized cyanide-bridged complexes containing non-innocent
 ligands.
;
_journal_name_full 'Dalton transactions (Cambridge, England : 2003)'
_journal_paper_doi 10.1039/d2dt03048a
_journal_year 2022
_chemical_formula_moiety 'C52 H66 Fe N7 P2 Ru S2, I'
_chemical_formula_sum 'C52 H66 Fe I N7 P2 Ru S2'
_chemical_formula_weight 1198.99
_space_group_crystal_system orthorhombic
_space_group_IT_number 19
_space_group_name_Hall 'P 2ac 2ab'
_space_group_name_H-M_alt 'P 21 21 21'
_atom_sites_solution_hydrogens geom
_atom_sites_solution_primary dual
_audit_creation_date 2022-06-25
_audit_creation_method
;
Olex2 1.3
(compiled 2020.11.12 svn.r5f609507 for OlexSys, GUI svn.r6408)
;
_audit_update_record
;
2022-08-20 deposited with the CCDC.	2022-11-15 downloaded from the CCDC.
;
_cell_angle_alpha 90
_cell_angle_beta 90
_cell_angle_gamma 90
_cell_formula_units_Z 4
_cell_length_a 15.1864(3)
_cell_length_b 15.4588(3)
_cell_length_c 23.6654(6)
_cell_measurement_reflns_used 26978
_cell_measurement_temperature 293
_cell_measurement_theta_max 34.3630
_cell_measurement_theta_min 2.0060
_cell_volume 5555.8(2)
_computing_cell_refinement 'CrysAlisPro 1.171.41.98a (Rigaku OD, 2021)'
_computing_data_collection 'CrysAlisPro 1.171.41.98a (Rigaku OD, 2021)'
_computing_data_reduction 'CrysAlisPro 1.171.41.98a (Rigaku OD, 2021)'
_computing_molecular_graphics 'Olex2 1.3 (Dolomanov et al., 2009)'
_computing_publication_material 'Olex2 1.3 (Dolomanov et al., 2009)'
_computing_structure_refinement 'SHELXL 2018/3 (Sheldrick, 2015)'
_computing_structure_solution 'SHELXT 2018/2 (Sheldrick, 2018)'
_diffrn_ambient_temperature 293
_diffrn_detector 'CCD plate'
_diffrn_measured_fraction_theta_full 0.999
_diffrn_measured_fraction_theta_max 0.999
_diffrn_measurement_details
;
List of Runs (angles in degrees, time in seconds):

  # Type    Start    End  Width  t~exp~   \w     \q     \k     \f   Frames
#--------------------------------------------------------------------------
  1  \w   -118.00  62.00   0.50    6.50    --  -28.00  45.00   0.00  360
  2  \w   -118.00  42.00   0.50    6.50    --  -28.00  45.00  90.00  320
  3  \w   -118.00  22.00   0.50    6.50    --  -28.00  45.00 180.00  280
  4  \w   -118.00 -38.00   0.50    6.50    --  -28.00  45.00 270.00  160
;
_diffrn_measurement_device 'abstract diffractometer'
_diffrn_measurement_device_type 'dtrek-CrysAlisPro-abstract goniometer imported rigaku-d*trek images'
_diffrn_measurement_method '\w scans'
_diffrn_orient_matrix_type 'CrysAlisPro convention (1999,Acta A55,543-557)'
_diffrn_orient_matrix_UB_11 0.0072818000
_diffrn_orient_matrix_UB_12 0.0026326000
_diffrn_orient_matrix_UB_13 -0.0295564000
_diffrn_orient_matrix_UB_21 -0.0090130000
_diffrn_orient_matrix_UB_22 -0.0448293000
_diffrn_orient_matrix_UB_23 -0.0026077000
_diffrn_orient_matrix_UB_31 -0.0452553000
_diffrn_orient_matrix_UB_32 0.0093496000
_diffrn_orient_matrix_UB_33 -0.0042558000
_diffrn_radiation_monochromator graphite
_diffrn_radiation_probe x-ray
_diffrn_radiation_type 'Mo K\a'
_diffrn_radiation_wavelength 0.71073
_diffrn_reflns_av_R_equivalents 0.0467
_diffrn_reflns_av_unetI/netI 0.0353
_diffrn_reflns_Laue_measured_fraction_full 0.999
_diffrn_reflns_Laue_measured_fraction_max 0.999
_diffrn_reflns_limit_h_max 19
_diffrn_reflns_limit_h_min -19
_diffrn_reflns_limit_k_max 20
_diffrn_reflns_limit_k_min -20
_diffrn_reflns_limit_l_max 30
_diffrn_reflns_limit_l_min -30
_diffrn_reflns_number 65078
_diffrn_reflns_point_group_measured_fraction_full 1.000
_diffrn_reflns_point_group_measured_fraction_max 0.999
_diffrn_reflns_theta_full 25.242
_diffrn_reflns_theta_max 27.480
_diffrn_reflns_theta_min 1.593
_diffrn_source 'fine-focus sealed X-ray tube'
_diffrn_source_type 'Enhance (Mo) X-ray Source'
_exptl_absorpt_coefficient_mu 1.261
_exptl_absorpt_correction_T_max 1.00000
_exptl_absorpt_correction_T_min 0.59786
_exptl_absorpt_correction_type multi-scan
_exptl_absorpt_process_details
;
CrysAlisPro 1.171.41.98a (Rigaku Oxford Diffraction, 2021)
Empirical absorption correction using spherical harmonics,
implemented in SCALE3 ABSPACK scaling algorithm.
;
_exptl_crystal_colour 'dark violet'
_exptl_crystal_colour_modifier dark
_exptl_crystal_colour_primary violet
_exptl_crystal_density_diffrn 1.433
_exptl_crystal_description block
_exptl_crystal_F_000 2448
_exptl_crystal_size_max 0.25
_exptl_crystal_size_mid 0.03
_exptl_crystal_size_min 0.03
_refine_diff_density_max 0.690
_refine_diff_density_min -0.256
_refine_diff_density_rms 0.068
_refine_ls_abs_structure_details
;
 Refined as an inversion twin.
;
_refine_ls_abs_structure_Flack 0.49(3)
_refine_ls_extinction_method none
_refine_ls_goodness_of_fit_ref 1.041
_refine_ls_hydrogen_treatment constr
_refine_ls_matrix_type full
_refine_ls_number_parameters 605
_refine_ls_number_reflns 12739
_refine_ls_number_restraints 302
_refine_ls_restrained_S_all 1.041
_refine_ls_R_factor_all 0.0598
_refine_ls_R_factor_gt 0.0458
_refine_ls_shift/su_max 0.001
_refine_ls_shift/su_mean 0.000
_refine_ls_structure_factor_coef Fsqd
_refine_ls_weighting_details 'w=1/[\s^2^(Fo^2^)+(0.0435P)^2^+2.8673P] where P=(Fo^2^+2Fc^2^)/3'
_refine_ls_weighting_scheme calc
_refine_ls_wR_factor_gt 0.0929
_refine_ls_wR_factor_ref 0.0982
_reflns_Friedel_coverage 0.823
_reflns_Friedel_fraction_full 1.000
_reflns_Friedel_fraction_max 0.999
_reflns_number_gt 10673
_reflns_number_total 12739
_reflns_threshold_expression 'I > 2\s(I)'
_cod_data_source_file d2dt03048a2.cif
_cod_data_source_block cp5ru-febuln4-i
_cod_database_code 7711788
_shelx_shelxl_version_number 2018/3
_chemical_oxdiff_formula CHSPFFeNRu
_shelx_space_group_comment
;
The symmetry employed for this shelxl refinement is uniquely defined
by the following loop, which should always be used as a source of
symmetry information in preference to the above space-group names.
They are only intended as comments.
;
_shelx_estimated_absorpt_t_max 0.963
_shelx_estimated_absorpt_t_min 0.743
_reflns_odcompleteness_completeness 96.90
_reflns_odcompleteness_iscentric 1
_reflns_odcompleteness_theta 34.38
_olex2_refinement_description
;
1. Twinned data refinement
 Scales: 0.51(3)
 0.49(3)
2. Fixed Uiso
 At 1.2 times of:
  All C(H) groups, All C(H,H) groups, All N(H) groups
 At 1.5 times of:
  All C(H,H,H) groups
3. Restrained distances
 C52-C51
 1.6 with sigma of 0.02
 C38-C39
 1.6 with sigma of 0.02
4. Uiso/Uaniso restraints and constraints
C42 \\sim C20 \\sim C14 \\sim C32 \\sim C1 \\sim C33 \\sim C21 \\sim C8 \\sim
C27 \\sim C26 \\sim C29 \\sim C28 \\sim C34 \\sim C46 \\sim C18 \\sim C15 \\sim
C19 \\sim C6 \\sim C37 \\sim C7 \\sim C47 \\sim C22 \\sim C23 \\sim C5 \\sim
C17 \\sim C30 \\sim C4 \\sim C36 \\sim C25 \\sim C31 \\sim C35 \\sim C2 \\sim
C11 \\sim C3 \\sim C44 \\sim C45 \\sim C48 \\sim C10 \\sim C24 \\sim C9 \\sim
C49 \\sim C13 \\sim C16 \\sim C41 \\sim C40 \\sim C43 \\sim C39 \\sim C38 \\sim
C50 \\sim C12 \\sim C51 \\sim C52: within 2A with sigma of 0.1 and sigma for
terminal atoms of 0.2 within 2A
C51 \\sim C52 \\sim C40 \\sim C39: within 2A with sigma of 0.01 and sigma for
terminal atoms of 0.02 within 2A
Uanis(C52) \\sim Ueq, Uanis(C51) \\sim Ueq: with sigma of 0.02 and sigma for
terminal atoms of 0.04
Uanis(C38) \\sim Ueq, Uanis(C39) \\sim Ueq, Uanis(C40) \\sim Ueq: with sigma of
0.02 and sigma for terminal atoms of 0.04
Uanis(C51) \\sim Ueq, Uanis(C52) \\sim Ueq: with sigma of 0.02 and sigma for
terminal atoms of 0.04
5.a Secondary CH2 refined with riding coordinates:
 C2(H2A,H2B), C3(H3A,H3B), C49(H49A,H49B), C41(H41A,H41B), C40(H40A,H40B),
 C39(H39A,H39B), C50(H50A,H50B), C51(H51A,H51B)
5.b Aromatic/amide H refined with riding coordinates:
 N2(H2), N7(H7), C33(H33), C21(H21), C27(H27), C29(H29), C28(H28), C34(H34),
 C18(H18), C15(H15), C19(H19), C37(H37), C22(H22), C23(H23), C17(H17), C30(H30),
  C36(H36), C25(H25), C31(H31), C35(H35), C45(H45), C24(H24), C16(H16)
5.c Idealised Me refined as rotating group:
 C47(H47A,H47B,H47C), C11(H11A,H11B,H11C), C10(H10A,H10B,H10C), C9(H9A,H9B,
 H9C), C13(H13A,H13B,H13C), C43(H43A,H43B,H43C), C38(H38A,H38B,H38C), C12(H12A,
 H12B,H12C), C52(H52A,H52B,H52C)
;
_olex2_submission_special_instructions 'No special instructions were received'
_oxdiff_exptl_absorpt_empirical_details
;
Empirical correction (ABSPACK) includes:
- Absorption correction using spherical harmonics
- Frame scaling
- Detector area scaling
;
_oxdiff_exptl_absorpt_empirical_full_max 1.563
_oxdiff_exptl_absorpt_empirical_full_min 0.736

loop_
_space_group_symop_operation_xyz
'x, y, z'
'-x+1/2, -y, z+1/2'
'-x, y+1/2, -z+1/2'
'x+1/2, -y+1/2, -z'

loop_
_atom_site_label
_atom_site_type_symbol
_atom_site_fract_x
_atom_site_fract_y
_atom_site_fract_z
_atom_site_U_iso_or_equiv
_atom_site_adp_type
_atom_site_occupancy
_atom_site_site_symmetry_order
_atom_site_calc_flag
_atom_site_refinement_flags_posn
_atom_site_refinement_flags_adp
_atom_site_refinement_flags_occupancy
_atom_site_disorder_assembly
_atom_site_disorder_group
Ru1 Ru 0.22363(2) 0.55963(2) 0.49231(2) 0.03413(10) Uani 1 1 d . . . . .
I1 I 0.70897(3) 0.54263(3) 0.50018(2) 0.07495(15) Uani 1 1 d . . . . .
Fe1 Fe 0.47756(4) 0.35156(5) 0.49699(4) 0.04587(19) Uani 1 1 d . . . . .
P1 P 0.15086(11) 0.47311(11) 0.42897(6) 0.0421(4) Uani 1 1 d . . . . .
P2 P 0.14722(10) 0.48188(11) 0.55882(6) 0.0410(4) Uani 1 1 d . . . . .
S1 S 0.59495(18) 0.37192(17) 0.32618(8) 0.0798(7) Uani 1 1 d . . . . .
S2 S 0.5866(2) 0.3728(2) 0.66984(9) 0.0947(9) Uani 1 1 d . . . . .
N4 N 0.4469(4) 0.2727(4) 0.4384(3) 0.0561(15) Uani 1 1 d . . . . .
N3 N 0.4821(4) 0.2851(4) 0.3864(2) 0.0620(17) Uani 1 1 d . . . . .
N2 N 0.5545(3) 0.3864(4) 0.4391(2) 0.0490(14) Uani 1 1 d . . . . .
H2 H 0.595782 0.423586 0.444369 0.059 Uiso 1 1 calc R U . . .
N7 N 0.5519(4) 0.3886(4) 0.5565(2) 0.0542(15) Uani 1 1 d . . . . .
H7 H 0.592465 0.426901 0.552306 0.065 Uiso 1 1 calc R U . . .
N1 N 0.3765(3) 0.4265(3) 0.4958(2) 0.0513(11) Uani 1 1 d . . . . .
C42 C 0.5408(5) 0.3502(5) 0.3907(3) 0.0543(18) Uani 1 1 d . . . . .
C20 C 0.2083(5) 0.4261(5) 0.3682(2) 0.0528(17) Uani 1 1 d . U . . .
C14 C 0.0555(4) 0.5173(5) 0.3923(2) 0.0512(17) Uani 1 1 d . U . . .
C32 C 0.2074(4) 0.4325(4) 0.6182(2) 0.0465(14) Uani 1 1 d . U . . .
C1 C 0.3160(3) 0.4723(3) 0.4948(2) 0.0374(10) Uani 1 1 d . . . . .
N6 N 0.4741(5) 0.2883(4) 0.6076(3) 0.0687(19) Uani 1 1 d . . . . .
N5 N 0.4421(4) 0.2739(4) 0.5545(3) 0.0596(16) Uani 1 1 d . . . . .
C33 C 0.2899(5) 0.4606(5) 0.6321(3) 0.0587(18) Uani 1 1 d . U . . .
H33 H 0.318067 0.501421 0.609539 0.070 Uiso 1 1 calc R U . . .
C21 C 0.2945(5) 0.4507(5) 0.3554(3) 0.0603(18) Uani 1 1 d . U . . .
H21 H 0.324318 0.489518 0.378537 0.072 Uiso 1 1 calc R U . . .
C8 C 0.3233(4) 0.6610(4) 0.4686(3) 0.0460(15) Uani 1 1 d . U . . .
C27 C 0.0645(5) 0.5579(6) 0.6535(2) 0.061(2) Uani 1 1 d . U . . .
H27 H 0.115539 0.543217 0.673022 0.074 Uiso 1 1 calc R U . . .
C26 C 0.0570(4) 0.5354(5) 0.5975(3) 0.0468(15) Uani 1 1 d . U . . .
C29 C -0.0762(6) 0.6244(7) 0.6535(4) 0.087(3) Uani 1 1 d . U . . .
H29 H -0.122374 0.650677 0.672801 0.105 Uiso 1 1 calc R U . . .
C28 C -0.0015(6) 0.6017(6) 0.6815(3) 0.074(3) Uani 1 1 d . U . . .
H28 H 0.005022 0.615710 0.719496 0.088 Uiso 1 1 calc R U . . .
C34 C 0.3322(6) 0.4284(7) 0.6800(3) 0.075(2) Uani 1 1 d . U . . .
H34 H 0.388162 0.448033 0.689409 0.091 Uiso 1 1 calc R U . . .
C46 C 0.3757(6) 0.2155(5) 0.5484(4) 0.074(2) Uani 1 1 d . U . . .
C18 C -0.0038(6) 0.5997(7) 0.3142(3) 0.081(3) Uani 1 1 d . U . . .
H18 H 0.005080 0.627192 0.279676 0.097 Uiso 1 1 calc R U . . .
C15 C -0.0277(5) 0.5174(6) 0.4155(3) 0.076(2) Uani 1 1 d . U . . .
H15 H -0.037849 0.488292 0.449266 0.091 Uiso 1 1 calc R U . . .
C19 C 0.0653(5) 0.5562(6) 0.3402(3) 0.0592(18) Uani 1 1 d . U . . .
H19 H 0.119537 0.553320 0.321989 0.071 Uiso 1 1 calc R U . . .
C6 C 0.2117(5) 0.6935(4) 0.5305(3) 0.0570(19) Uani 1 1 d . U . . .
C37 C 0.1666(6) 0.3707(5) 0.6526(3) 0.064(2) Uani 1 1 d . U . . .
H37 H 0.110592 0.350837 0.643545 0.077 Uiso 1 1 calc R U . . .
C7 C 0.3035(5) 0.6696(4) 0.5271(3) 0.0503(16) Uani 1 1 d . U . . .
C47 C 0.3342(8) 0.1786(7) 0.6012(5) 0.119(4) Uani 1 1 d . U . . .
H47A H 0.379376 0.165238 0.628155 0.179 Uiso 1 1 calc R U . . .
H47B H 0.302470 0.126849 0.591772 0.179 Uiso 1 1 calc R U . . .
H47C H 0.294401 0.220250 0.617050 0.179 Uiso 1 1 calc R U . . .
C22 C 0.3354(6) 0.4168(7) 0.3080(3) 0.079(3) Uani 1 1 d . U . . .
H22 H 0.392380 0.434234 0.299224 0.095 Uiso 1 1 calc R U . . .
C23 C 0.2945(7) 0.3591(6) 0.2742(3) 0.080(3) Uani 1 1 d . U . . .
H23 H 0.323280 0.337065 0.242593 0.096 Uiso 1 1 calc R U . . .
C5 C 0.1780(5) 0.6959(4) 0.4751(3) 0.0529(16) Uani 1 1 d . U . . .
C17 C -0.0839(6) 0.6021(7) 0.3390(4) 0.087(3) Uani 1 1 d . U . . .
H17 H -0.129823 0.631914 0.321763 0.104 Uiso 1 1 calc R U . . .
C30 C -0.0832(6) 0.6083(7) 0.5967(5) 0.099(3) Uani 1 1 d . U . . .
H30 H -0.132441 0.627359 0.576925 0.119 Uiso 1 1 calc R U . . .
C4 C 0.2465(4) 0.6771(4) 0.4374(3) 0.0507(16) Uani 1 1 d . U . . .
C36 C 0.2081(7) 0.3395(5) 0.6993(3) 0.073(2) Uani 1 1 d . U . . .
H36 H 0.180290 0.298650 0.721998 0.087 Uiso 1 1 calc R U . . .
C25 C 0.1674(6) 0.3664(6) 0.3341(3) 0.076(3) Uani 1 1 d . U . . .
H25 H 0.110644 0.348040 0.342758 0.091 Uiso 1 1 calc R U . . .
C31 C -0.0176(5) 0.5639(6) 0.5689(3) 0.080(2) Uani 1 1 d . U . . .
H31 H -0.023297 0.552814 0.530419 0.096 Uiso 1 1 calc R U . . .
C35 C 0.2918(7) 0.3683(6) 0.7132(3) 0.083(3) Uani 1 1 d . U . . .
H35 H 0.320213 0.346691 0.744981 0.099 Uiso 1 1 calc R U . . .
C2 C 0.1146(6) 0.3747(5) 0.4660(3) 0.070(2) Uani 1 1 d . U . . .
H2A H 0.064551 0.350563 0.446041 0.084 Uiso 1 1 calc R U . . .
H2B H 0.161734 0.332444 0.464688 0.084 Uiso 1 1 calc R U . . .
C11 C 0.1675(6) 0.7242(5) 0.5833(4) 0.088(3) Uani 1 1 d . U . . .
H11A H 0.106257 0.708736 0.582273 0.131 Uiso 1 1 calc R U . . .
H11B H 0.172982 0.785886 0.586133 0.131 Uiso 1 1 calc R U . . .
H11C H 0.194801 0.697579 0.615538 0.131 Uiso 1 1 calc R U . . .
C3 C 0.0899(6) 0.3886(5) 0.5247(3) 0.067(2) Uani 1 1 d . U . . .
H3A H 0.102930 0.336489 0.545976 0.080 Uiso 1 1 calc R U . . .
H3B H 0.026883 0.398148 0.526607 0.080 Uiso 1 1 calc R U . . .
C44 C 0.3829(6) 0.2133(6) 0.4427(4) 0.071(2) Uani 1 1 d . U . . .
C45 C 0.3491(4) 0.1907(4) 0.4951(5) 0.080(2) Uani 1 1 d . U . . .
H45 H 0.301242 0.153130 0.494147 0.096 Uiso 1 1 calc R U . . .
C48 C 0.5351(6) 0.3499(6) 0.6051(3) 0.062(2) Uani 1 1 d . . . . .
C10 C 0.0867(5) 0.7284(5) 0.4593(4) 0.081(2) Uani 1 1 d . U . . .
H10A H 0.068689 0.702469 0.424269 0.122 Uiso 1 1 calc R U . . .
H10B H 0.088035 0.790128 0.455176 0.122 Uiso 1 1 calc R U . . .
H10C H 0.045639 0.712985 0.488473 0.122 Uiso 1 1 calc R U . . .
C24 C 0.2103(8) 0.3330(6) 0.2866(4) 0.094(3) Uani 1 1 d . U . . .
H24 H 0.181804 0.293161 0.263461 0.112 Uiso 1 1 calc R U . . .
C9 C 0.2421(6) 0.6888(5) 0.3736(3) 0.075(2) Uani 1 1 d . U . . .
H9A H 0.282026 0.649204 0.355773 0.112 Uiso 1 1 calc R U . . .
H9B H 0.258244 0.747057 0.364107 0.112 Uiso 1 1 calc R U . . .
H9C H 0.183229 0.677576 0.360796 0.112 Uiso 1 1 calc R U . . .
C49 C 0.6485(7) 0.4706(7) 0.6580(4) 0.098(4) Uani 1 1 d . U . . .
H49A H 0.695557 0.473115 0.685703 0.118 Uiso 1 1 calc R U . . .
H49B H 0.675668 0.466968 0.621021 0.118 Uiso 1 1 calc R U . . .
C13 C 0.4138(5) 0.6447(5) 0.4433(4) 0.075(2) Uani 1 1 d . U . . .
H13A H 0.449354 0.613295 0.469839 0.112 Uiso 1 1 calc R U . . .
H13B H 0.441466 0.698965 0.434755 0.112 Uiso 1 1 calc R U . . .
H13C H 0.407785 0.611440 0.409216 0.112 Uiso 1 1 calc R U . . .
C16 C -0.0975(5) 0.5610(7) 0.3889(4) 0.091(3) Uani 1 1 d . U . . .
H16 H -0.152972 0.561720 0.405490 0.109 Uiso 1 1 calc R U . . .
C41 C 0.6546(7) 0.4694(8) 0.3388(4) 0.098(4) Uani 1 1 d . U . . .
H41A H 0.680595 0.466034 0.376233 0.118 Uiso 1 1 calc R U . . .
H41B H 0.702561 0.472658 0.311825 0.118 Uiso 1 1 calc R U . . .
C40 C 0.6027(13) 0.5510(10) 0.3351(6) 0.171(6) Uani 1 1 d . U . . .
H40A H 0.547262 0.541599 0.354568 0.206 Uiso 1 1 calc R U . . .
H40B H 0.634290 0.595240 0.355939 0.206 Uiso 1 1 calc R U . . .
C43 C 0.3514(7) 0.1684(8) 0.3903(5) 0.114(4) Uani 1 1 d . U . . .
H43A H 0.333946 0.210656 0.362761 0.172 Uiso 1 1 calc R U . . .
H43B H 0.301968 0.132209 0.399383 0.172 Uiso 1 1 calc R U . . .
H43C H 0.398023 0.133438 0.375133 0.172 Uiso 1 1 calc R U . . .
C39 C 0.5834(12) 0.5844(10) 0.2813(7) 0.176(6) Uani 1 1 d D U . . .
H39A H 0.549676 0.540773 0.261270 0.211 Uiso 1 1 calc R U . . .
H39B H 0.638853 0.590649 0.261329 0.211 Uiso 1 1 calc R U . . .
C38 C 0.5376(13) 0.6635(9) 0.2759(7) 0.206(8) Uani 1 1 d D U . . .
H38A H 0.533600 0.678975 0.236717 0.309 Uiso 1 1 calc R U . . .
H38B H 0.568552 0.707938 0.296107 0.309 Uiso 1 1 calc R U . . .
H38C H 0.479412 0.657329 0.291297 0.309 Uiso 1 1 calc R U . . .
C50 C 0.5990(13) 0.5515(11) 0.6610(6) 0.171(7) Uani 1 1 d . U . . .
H50A H 0.539083 0.540959 0.648544 0.206 Uiso 1 1 calc R U . . .
H50B H 0.625196 0.593010 0.635324 0.206 Uiso 1 1 calc R U . . .
C12 C 0.3701(6) 0.6689(6) 0.5741(4) 0.089(3) Uani 1 1 d . U . . .
H12A H 0.340786 0.659344 0.609444 0.134 Uiso 1 1 calc R U . . .
H12B H 0.400246 0.723456 0.575116 0.134 Uiso 1 1 calc R U . . .
H12C H 0.411965 0.623357 0.567620 0.134 Uiso 1 1 calc R U . . .
C51 C 0.5967(17) 0.5898(15) 0.7193(10) 0.267(10) Uani 1 1 d D U . . .
H51A H 0.574082 0.546923 0.745490 0.320 Uiso 1 1 calc R U . . .
H51B H 0.656293 0.603948 0.730812 0.320 Uiso 1 1 calc R U . . .
C52 C 0.5432(16) 0.6663(14) 0.7228(9) 0.261(10) Uani 1 1 d D U . . .
H52A H 0.548429 0.690983 0.759836 0.392 Uiso 1 1 calc R U . . .
H52B H 0.482859 0.651427 0.715677 0.392 Uiso 1 1 calc R U . . .
H52C H 0.562700 0.707477 0.695119 0.392 Uiso 1 1 calc R U . . .

loop_
_atom_site_aniso_label
_atom_site_aniso_U_11
_atom_site_aniso_U_22
_atom_site_aniso_U_33
_atom_site_aniso_U_23
_atom_site_aniso_U_13
_atom_site_aniso_U_12
Ru1 0.02862(17) 0.02978(17) 0.0440(2) -0.00103(18) 0.00027(19) -0.00189(15)
I1 0.0756(3) 0.0658(3) 0.0835(3) -0.0032(3) 0.0009(3) -0.0106(2)
Fe1 0.0410(4) 0.0417(4) 0.0549(5) 0.0018(4) 0.0013(4) 0.0102(3)
P1 0.0398(9) 0.0444(9) 0.0422(8) 0.0005(6) -0.0024(6) -0.0092(7)
P2 0.0391(9) 0.0405(9) 0.0433(8) -0.0021(6) 0.0037(6) -0.0068(7)
S1 0.1026(18) 0.0894(18) 0.0475(10) 0.0013(10) 0.0024(10) 0.0155(14)
S2 0.120(2) 0.118(2) 0.0461(11) 0.0032(12) -0.0047(12) 0.0231(18)
N4 0.048(4) 0.040(3) 0.081(4) -0.003(3) -0.009(3) 0.008(3)
N3 0.066(4) 0.060(4) 0.060(4) -0.008(3) -0.014(3) 0.013(4)
N2 0.039(3) 0.061(4) 0.047(3) -0.003(2) -0.001(2) 0.003(3)
N7 0.058(4) 0.058(4) 0.047(3) 0.004(2) 0.002(2) 0.002(3)
N1 0.047(2) 0.047(2) 0.060(3) 0.003(3) 0.000(3) 0.0109(19)
C42 0.055(4) 0.052(5) 0.055(4) -0.001(3) -0.008(3) 0.019(4)
C20 0.059(5) 0.048(4) 0.051(3) -0.005(3) 0.001(3) 0.005(4)
C14 0.044(4) 0.071(5) 0.039(3) -0.004(3) -0.003(3) -0.002(3)
C32 0.049(4) 0.044(3) 0.047(3) 0.001(3) 0.005(3) -0.001(3)
C1 0.035(2) 0.036(2) 0.041(3) -0.001(2) 0.000(3) 0.0000(19)
N6 0.081(5) 0.061(4) 0.065(4) 0.012(3) 0.027(3) 0.019(4)
N5 0.051(4) 0.049(4) 0.078(4) 0.009(3) 0.013(3) 0.018(3)
C33 0.055(4) 0.069(5) 0.052(3) 0.003(3) 0.002(3) 0.003(4)
C21 0.053(4) 0.072(5) 0.056(4) 0.001(3) 0.003(3) -0.008(4)
C8 0.036(3) 0.035(3) 0.066(4) 0.002(3) -0.002(3) -0.013(3)
C27 0.053(4) 0.088(6) 0.044(3) 0.007(4) 0.006(3) 0.018(5)
C26 0.034(3) 0.056(4) 0.051(3) -0.004(3) 0.004(2) -0.003(3)
C29 0.066(6) 0.118(8) 0.077(6) 0.007(5) 0.028(5) 0.027(5)
C28 0.074(6) 0.090(7) 0.057(4) 0.007(4) 0.014(4) 0.027(5)
C34 0.064(5) 0.100(7) 0.063(4) 0.001(5) -0.008(4) -0.007(5)
C46 0.063(6) 0.044(5) 0.114(7) 0.007(4) 0.029(5) 0.013(4)
C18 0.087(7) 0.097(7) 0.058(4) 0.013(4) -0.026(4) -0.003(5)
C15 0.050(4) 0.132(8) 0.046(4) 0.004(4) 0.004(3) -0.006(5)
C19 0.055(4) 0.074(5) 0.048(3) 0.003(4) -0.002(3) -0.011(4)
C6 0.074(5) 0.032(3) 0.065(4) -0.008(3) 0.028(4) -0.011(3)
C37 0.072(5) 0.061(5) 0.060(4) 0.010(3) -0.004(4) -0.008(4)
C7 0.056(4) 0.042(3) 0.053(3) 0.001(3) -0.013(3) -0.013(3)
C47 0.134(9) 0.078(7) 0.146(10) 0.008(6) 0.075(8) -0.018(7)
C22 0.066(5) 0.103(8) 0.069(5) -0.003(5) 0.012(4) 0.009(5)
C23 0.091(7) 0.083(6) 0.065(5) -0.011(4) 0.016(5) 0.005(5)
C5 0.057(4) 0.028(3) 0.073(4) 0.004(3) 0.001(3) 0.000(3)
C17 0.060(6) 0.118(8) 0.082(6) -0.008(5) -0.025(5) 0.017(5)
C30 0.055(5) 0.119(8) 0.123(8) -0.024(7) -0.021(5) 0.019(5)
C4 0.047(4) 0.036(3) 0.069(4) 0.008(3) 0.000(3) -0.012(3)
C36 0.097(7) 0.058(5) 0.062(4) 0.015(3) -0.002(4) -0.007(5)
C25 0.077(6) 0.072(6) 0.079(5) -0.031(4) 0.011(4) -0.017(5)
C31 0.058(5) 0.108(7) 0.073(5) -0.025(5) -0.017(4) 0.022(5)
C35 0.100(8) 0.089(6) 0.059(4) 0.009(4) -0.020(5) 0.026(6)
C2 0.107(6) 0.047(4) 0.057(4) -0.001(3) -0.012(4) -0.033(4)
C11 0.125(7) 0.048(4) 0.090(6) -0.025(4) 0.039(5) -0.012(5)
C3 0.090(5) 0.057(4) 0.054(4) -0.006(3) 0.015(4) -0.043(4)
C44 0.053(5) 0.052(5) 0.108(7) -0.010(4) -0.010(4) 0.003(4)
C45 0.053(4) 0.051(4) 0.136(8) 0.000(6) -0.002(6) -0.004(3)
C48 0.063(5) 0.071(6) 0.051(4) 0.001(3) 0.011(3) 0.020(5)
C10 0.055(4) 0.054(4) 0.135(7) 0.011(5) -0.010(5) 0.014(4)
C24 0.114(9) 0.083(6) 0.084(6) -0.040(5) 0.014(6) -0.011(6)
C9 0.092(6) 0.066(5) 0.067(5) 0.016(4) -0.005(4) -0.022(4)
C49 0.100(8) 0.116(10) 0.080(6) -0.019(6) -0.014(5) 0.007(7)
C13 0.050(4) 0.072(5) 0.102(6) 0.000(5) 0.022(4) -0.017(4)
C16 0.042(4) 0.150(9) 0.081(5) -0.007(6) 0.002(4) 0.017(6)
C41 0.101(8) 0.121(10) 0.074(6) 0.017(5) 0.001(5) -0.010(7)
C40 0.226(13) 0.129(10) 0.159(10) 0.031(9) -0.048(10) 0.002(11)
C43 0.107(8) 0.094(8) 0.142(10) -0.012(7) -0.041(7) -0.043(7)
C39 0.237(13) 0.124(10) 0.168(10) 0.032(8) -0.057(10) 0.014(10)
C38 0.30(2) 0.099(10) 0.224(17) 0.054(11) -0.009(16) 0.010(15)
C50 0.229(18) 0.134(13) 0.151(13) -0.035(10) 0.040(12) 0.025(15)
C12 0.100(7) 0.077(6) 0.090(6) 0.007(5) -0.039(5) -0.043(5)
C51 0.33(2) 0.227(19) 0.242(15) -0.007(16) 0.080(16) 0.060(16)
C52 0.32(2) 0.206(19) 0.256(17) -0.023(17) 0.095(18) 0.00(2)

loop_
_atom_type_symbol
_atom_type_description
_atom_type_scat_dispersion_real
_atom_type_scat_dispersion_imag
_atom_type_scat_source
C C 0.0033 0.0016 'International Tables Vol C Tables 4.2.6.8 and 6.1.1.4'
H H 0.0000 0.0000 'International Tables Vol C Tables 4.2.6.8 and 6.1.1.4'
Fe Fe 0.3463 0.8444 'International Tables Vol C Tables 4.2.6.8 and 6.1.1.4'
I I -0.4742 1.8119 'International Tables Vol C Tables 4.2.6.8 and 6.1.1.4'
N N 0.0061 0.0033 'International Tables Vol C Tables 4.2.6.8 and 6.1.1.4'
P P 0.1023 0.0942 'International Tables Vol C Tables 4.2.6.8 and 6.1.1.4'
Ru Ru -1.2594 0.8363 'International Tables Vol C Tables 4.2.6.8 and 6.1.1.4'
S S 0.1246 0.1234 'International Tables Vol C Tables 4.2.6.8 and 6.1.1.4'

loop_
_geom_angle_atom_site_label_1
_geom_angle_atom_site_label_2
_geom_angle_atom_site_label_3
_geom_angle
_geom_angle_site_symmetry_1
_geom_angle_site_symmetry_3
_geom_angle_publ_flag
P1 Ru1 P2 84.21(5) . . ?
C1 Ru1 P1 87.84(15) . . ?
C1 Ru1 P2 88.90(15) . . ?
C1 Ru1 C8 90.3(2) . . ?
C1 Ru1 C6 132.8(2) . . ?
C1 Ru1 C7 97.2(2) . . ?
C1 Ru1 C5 151.0(2) . . ?
C1 Ru1 C4 117.6(2) . . ?
C8 Ru1 P1 124.59(17) . . ?
C8 Ru1 P2 151.14(17) . . ?
C8 Ru1 C6 61.1(2) . . ?
C8 Ru1 C5 60.7(2) . . ?
C8 Ru1 C4 36.2(2) . . ?
C6 Ru1 P1 139.0(2) . . ?
C6 Ru1 P2 99.44(16) . . ?
C7 Ru1 P1 160.38(17) . . ?
C7 Ru1 P2 114.73(17) . . ?
C7 Ru1 C8 36.9(2) . . ?
C7 Ru1 C6 37.4(3) . . ?
C7 Ru1 C5 61.6(2) . . ?
C7 Ru1 C4 61.2(2) . . ?
C5 Ru1 P1 106.16(18) . . ?
C5 Ru1 P2 117.25(18) . . ?
C5 Ru1 C6 36.3(2) . . ?
C5 Ru1 C4 36.1(2) . . ?
C4 Ru1 P1 99.63(17) . . ?
C4 Ru1 P2 153.21(17) . . ?
C4 Ru1 C6 60.5(2) . . ?
N4 Fe1 N1 100.4(2) . . ?
N2 Fe1 N4 78.7(3) . . ?
N2 Fe1 N7 94.9(2) . . ?
N2 Fe1 N1 108.3(2) . . ?
N2 Fe1 N5 151.9(2) . . ?
N7 Fe1 N4 151.8(2) . . ?
N7 Fe1 N1 107.7(2) . . ?
N7 Fe1 N5 80.0(3) . . ?
N5 Fe1 N4 92.8(2) . . ?
N5 Fe1 N1 99.5(2) . . ?
C20 P1 Ru1 121.0(2) . . ?
C20 P1 C2 100.9(3) . . ?
C14 P1 Ru1 118.4(2) . . ?
C14 P1 C20 98.8(3) . . ?
C14 P1 C2 107.4(4) . . ?
C2 P1 Ru1 108.4(2) . . ?
C32 P2 Ru1 119.3(2) . . ?
C32 P2 C26 100.1(3) . . ?
C32 P2 C3 103.9(3) . . ?
C26 P2 Ru1 118.7(2) . . ?
C26 P2 C3 102.4(3) . . ?
C3 P2 Ru1 110.1(2) . . ?
C42 S1 C41 104.6(4) . . ?
C48 S2 C49 105.4(4) . . ?
N3 N4 Fe1 118.3(5) . . ?
C44 N4 Fe1 124.0(6) . . ?
C44 N4 N3 116.9(7) . . ?
C42 N3 N4 107.3(6) . . ?
Fe1 N2 H2 122.5 . . ?
C42 N2 Fe1 114.9(5) . . ?
C42 N2 H2 122.5 . . ?
Fe1 N7 H7 123.4 . . ?
C48 N7 Fe1 113.3(6) . . ?
C48 N7 H7 123.4 . . ?
C1 N1 Fe1 179.3(5) . . ?
N3 C42 S1 112.6(5) . . ?
N2 C42 S1 127.5(6) . . ?
N2 C42 N3 119.9(7) . . ?
C21 C20 P1 120.6(5) . . ?
C25 C20 P1 120.8(6) . . ?
C25 C20 C21 118.6(7) . . ?
C15 C14 P1 122.7(5) . . ?
C15 C14 C19 117.1(6) . . ?
C19 C14 P1 120.2(5) . . ?
C33 C32 P2 120.5(5) . . ?
C33 C32 C37 118.8(6) . . ?
C37 C32 P2 120.5(5) . . ?
N1 C1 Ru1 173.7(4) . . ?
C48 N6 N5 108.8(6) . . ?
N6 N5 Fe1 117.2(5) . . ?
C46 N5 Fe1 123.6(6) . . ?
C46 N5 N6 118.0(7) . . ?
C32 C33 H33 119.9 . . ?
C32 C33 C34 120.2(7) . . ?
C34 C33 H33 119.9 . . ?
C20 C21 H21 120.2 . . ?
C22 C21 C20 119.5(7) . . ?
C22 C21 H21 120.2 . . ?
C7 C8 Ru1 71.4(4) . . ?
C7 C8 C13 126.2(7) . . ?
C4 C8 Ru1 72.3(3) . . ?
C4 C8 C7 108.6(6) . . ?
C4 C8 C13 125.0(6) . . ?
C13 C8 Ru1 126.2(5) . . ?
C26 C27 H27 119.1 . . ?
C26 C27 C28 121.8(7) . . ?
C28 C27 H27 119.1 . . ?
C27 C26 P2 122.0(5) . . ?
C27 C26 C31 117.2(6) . . ?
C31 C26 P2 120.4(5) . . ?
C28 C29 H29 120.1 . . ?
C28 C29 C30 119.7(8) . . ?
C30 C29 H29 120.1 . . ?
C27 C28 H28 120.0 . . ?
C29 C28 C27 119.9(7) . . ?
C29 C28 H28 120.0 . . ?
C33 C34 H34 119.8 . . ?
C35 C34 C33 120.3(8) . . ?
C35 C34 H34 119.8 . . ?
N5 C46 C47 118.1(9) . . ?
N5 C46 C45 120.0(8) . . ?
C45 C46 C47 121.9(9) . . ?
C19 C18 H18 120.0 . . ?
C17 C18 H18 120.0 . . ?
C17 C18 C19 120.1(8) . . ?
C14 C15 H15 119.6 . . ?
C14 C15 C16 120.9(7) . . ?
C16 C15 H15 119.6 . . ?
C14 C19 C18 121.6(7) . . ?
C14 C19 H19 119.2 . . ?
C18 C19 H19 119.2 . . ?
C7 C6 Ru1 70.5(4) . . ?
C7 C6 C11 124.1(7) . . ?
C5 C6 Ru1 71.4(4) . . ?
C5 C6 C7 107.7(5) . . ?
C5 C6 C11 127.4(7) . . ?
C11 C6 Ru1 131.2(5) . . ?
C32 C37 H37 119.6 . . ?
C36 C37 C32 120.7(8) . . ?
C36 C37 H37 119.6 . . ?
C8 C7 Ru1 71.7(4) . . ?
C8 C7 C6 106.4(5) . . ?
C8 C7 C12 125.2(7) . . ?
C6 C7 Ru1 72.1(3) . . ?
C6 C7 C12 127.6(7) . . ?
C12 C7 Ru1 129.0(5) . . ?
C46 C47 H47A 109.5 . . ?
C46 C47 H47B 109.5 . . ?
C46 C47 H47C 109.5 . . ?
H47A C47 H47B 109.5 . . ?
H47A C47 H47C 109.5 . . ?
H47B C47 H47C 109.5 . . ?
C21 C22 H22 119.2 . . ?
C23 C22 C21 121.6(9) . . ?
C23 C22 H22 119.2 . . ?
C22 C23 H23 120.1 . . ?
C22 C23 C24 119.7(8) . . ?
C24 C23 H23 120.1 . . ?
C6 C5 Ru1 72.3(4) . . ?
C6 C5 C10 124.6(7) . . ?
C4 C5 Ru1 72.1(4) . . ?
C4 C5 C6 108.5(6) . . ?
C4 C5 C10 126.2(7) . . ?
C10 C5 Ru1 129.3(5) . . ?
C18 C17 H17 119.9 . . ?
C18 C17 C16 120.2(8) . . ?
C16 C17 H17 119.9 . . ?
C29 C30 H30 119.9 . . ?
C29 C30 C31 120.2(8) . . ?
C31 C30 H30 119.9 . . ?
C8 C4 Ru1 71.5(4) . . ?
C8 C4 C9 125.4(6) . . ?
C5 C4 Ru1 71.8(4) . . ?
C5 C4 C8 108.7(6) . . ?
C5 C4 C9 125.0(6) . . ?
C9 C4 Ru1 131.2(5) . . ?
C37 C36 H36 119.9 . . ?
C37 C36 C35 120.2(8) . . ?
C35 C36 H36 119.9 . . ?
C20 C25 H25 119.7 . . ?
C20 C25 C24 120.7(8) . . ?
C24 C25 H25 119.7 . . ?
C26 C31 H31 119.5 . . ?
C30 C31 C26 120.9(7) . . ?
C30 C31 H31 119.5 . . ?
C34 C35 C36 119.8(7) . . ?
C34 C35 H35 120.1 . . ?
C36 C35 H35 120.1 . . ?
P1 C2 H2A 108.7 . . ?
P1 C2 H2B 108.7 . . ?
H2A C2 H2B 107.6 . . ?
C3 C2 P1 114.2(6) . . ?
C3 C2 H2A 108.7 . . ?
C3 C2 H2B 108.7 . . ?
C6 C11 H11A 109.5 . . ?
C6 C11 H11B 109.5 . . ?
C6 C11 H11C 109.5 . . ?
H11A C11 H11B 109.5 . . ?
H11A C11 H11C 109.5 . . ?
H11B C11 H11C 109.5 . . ?
P2 C3 H3A 108.8 . . ?
P2 C3 H3B 108.8 . . ?
C2 C3 P2 114.0(5) . . ?
C2 C3 H3A 108.8 . . ?
C2 C3 H3B 108.8 . . ?
H3A C3 H3B 107.7 . . ?
N4 C44 C45 120.7(8) . . ?
N4 C44 C43 119.0(9) . . ?
C45 C44 C43 120.3(9) . . ?
C46 C45 C44 129.7(6) . . ?
C46 C45 H45 115.2 . . ?
C44 C45 H45 115.2 . . ?
N7 C48 S2 125.6(7) . . ?
N7 C48 N6 119.9(7) . . ?
N6 C48 S2 114.5(6) . . ?
C5 C10 H10A 109.5 . . ?
C5 C10 H10B 109.5 . . ?
C5 C10 H10C 109.5 . . ?
H10A C10 H10B 109.5 . . ?
H10A C10 H10C 109.5 . . ?
H10B C10 H10C 109.5 . . ?
C23 C24 C25 119.8(8) . . ?
C23 C24 H24 120.1 . . ?
C25 C24 H24 120.1 . . ?
C4 C9 H9A 109.5 . . ?
C4 C9 H9B 109.5 . . ?
C4 C9 H9C 109.5 . . ?
H9A C9 H9B 109.5 . . ?
H9A C9 H9C 109.5 . . ?
H9B C9 H9C 109.5 . . ?
S2 C49 H49A 108.2 . . ?
S2 C49 H49B 108.2 . . ?
H49A C49 H49B 107.4 . . ?
C50 C49 S2 116.3(10) . . ?
C50 C49 H49A 108.2 . . ?
C50 C49 H49B 108.2 . . ?
C8 C13 H13A 109.5 . . ?
C8 C13 H13B 109.5 . . ?
C8 C13 H13C 109.5 . . ?
H13A C13 H13B 109.5 . . ?
H13A C13 H13C 109.5 . . ?
H13B C13 H13C 109.5 . . ?
C15 C16 H16 120.0 . . ?
C17 C16 C15 120.0(7) . . ?
C17 C16 H16 120.0 . . ?
S1 C41 H41A 108.3 . . ?
S1 C41 H41B 108.3 . . ?
H41A C41 H41B 107.4 . . ?
C40 C41 S1 115.8(9) . . ?
C40 C41 H41A 108.3 . . ?
C40 C41 H41B 108.3 . . ?
C41 C40 H40A 107.7 . . ?
C41 C40 H40B 107.7 . . ?
H40A C40 H40B 107.1 . . ?
C39 C40 C41 118.3(14) . . ?
C39 C40 H40A 107.7 . . ?
C39 C40 H40B 107.7 . . ?
C44 C43 H43A 109.5 . . ?
C44 C43 H43B 109.5 . . ?
C44 C43 H43C 109.5 . . ?
H43A C43 H43B 109.5 . . ?
H43A C43 H43C 109.5 . . ?
H43B C43 H43C 109.5 . . ?
C40 C39 H39A 107.3 . . ?
C40 C39 H39B 107.3 . . ?
C40 C39 C38 120.1(16) . . ?
H39A C39 H39B 106.9 . . ?
C38 C39 H39A 107.3 . . ?
C38 C39 H39B 107.3 . . ?
C39 C38 H38A 109.5 . . ?
C39 C38 H38B 109.5 . . ?
C39 C38 H38C 109.5 . . ?
H38A C38 H38B 109.5 . . ?
H38A C38 H38C 109.5 . . ?
H38B C38 H38C 109.5 . . ?
C49 C50 H50A 108.9 . . ?
C49 C50 H50B 108.9 . . ?
C49 C50 C51 113.2(15) . . ?
H50A C50 H50B 107.8 . . ?
C51 C50 H50A 108.9 . . ?
C51 C50 H50B 108.9 . . ?
C7 C12 H12A 109.5 . . ?
C7 C12 H12B 109.5 . . ?
C7 C12 H12C 109.5 . . ?
H12A C12 H12B 109.5 . . ?
H12A C12 H12C 109.5 . . ?
H12B C12 H12C 109.5 . . ?
C50 C51 H51A 109.0 . . ?
C50 C51 H51B 109.0 . . ?
H51A C51 H51B 107.8 . . ?
C52 C51 C50 113(2) . . ?
C52 C51 H51A 109.0 . . ?
C52 C51 H51B 109.0 . . ?
C51 C52 H52A 109.5 . . ?
C51 C52 H52B 109.5 . . ?
C51 C52 H52C 109.5 . . ?
H52A C52 H52B 109.5 . . ?
H52A C52 H52C 109.5 . . ?
H52B C52 H52C 109.5 . . ?

loop_
_geom_bond_atom_site_label_1
_geom_bond_atom_site_label_2
_geom_bond_distance
_geom_bond_site_symmetry_2
_geom_bond_publ_flag
Ru1 P1 2.2927(16) . ?
Ru1 P2 2.2952(16) . ?
Ru1 C1 1.948(5) . ?
Ru1 C8 2.249(6) . ?
Ru1 C6 2.265(6) . ?
Ru1 C7 2.244(6) . ?
Ru1 C5 2.255(6) . ?
Ru1 C4 2.259(6) . ?
Fe1 N4 1.904(6) . ?
Fe1 N2 1.880(5) . ?
Fe1 N7 1.893(6) . ?
Fe1 N1 1.924(4) . ?
Fe1 N5 1.894(6) . ?
P1 C20 1.832(6) . ?
P1 C14 1.822(7) . ?
P1 C2 1.840(7) . ?
P2 C32 1.841(6) . ?
P2 C26 1.844(6) . ?
P2 C3 1.868(7) . ?
S1 C42 1.768(7) . ?
S1 C41 1.784(11) . ?
S2 C48 1.757(8) . ?
S2 C49 1.803(11) . ?
N4 N3 1.354(8) . ?
N4 C44 1.341(10) . ?
N3 C42 1.348(10) . ?
N2 H2 0.8600 . ?
N2 C42 1.290(8) . ?
N7 H7 0.8600 . ?
N7 C48 1.321(9) . ?
N1 C1 1.159(6) . ?
C20 C21 1.397(10) . ?
C20 C25 1.374(10) . ?
C14 C15 1.378(9) . ?
C14 C19 1.381(9) . ?
C32 C33 1.368(9) . ?
C32 C37 1.400(9) . ?
N6 N5 1.365(9) . ?
N6 C48 1.331(10) . ?
N5 C46 1.361(11) . ?
C33 H33 0.9300 . ?
C33 C34 1.395(10) . ?
C21 H21 0.9300 . ?
C21 C22 1.385(10) . ?
C8 C7 1.422(8) . ?
C8 C4 1.402(9) . ?
C8 C13 1.522(9) . ?
C27 H27 0.9300 . ?
C27 C26 1.375(9) . ?
C27 C28 1.380(10) . ?
C26 C31 1.392(9) . ?
C29 H29 0.9300 . ?
C29 C28 1.359(12) . ?
C29 C30 1.371(12) . ?
C28 H28 0.9300 . ?
C34 H34 0.9300 . ?
C34 C35 1.362(12) . ?
C46 C47 1.511(12) . ?
C46 C45 1.379(13) . ?
C18 H18 0.9300 . ?
C18 C19 1.390(11) . ?
C18 C17 1.351(12) . ?
C15 H15 0.9300 . ?
C15 C16 1.404(11) . ?
C19 H19 0.9300 . ?
C6 C7 1.445(10) . ?
C6 C5 1.409(9) . ?
C6 C11 1.496(9) . ?
C37 H37 0.9300 . ?
C37 C36 1.361(10) . ?
C7 C12 1.504(9) . ?
C47 H47A 0.9600 . ?
C47 H47B 0.9600 . ?
C47 H47C 0.9600 . ?
C22 H22 0.9300 . ?
C22 C23 1.350(12) . ?
C23 H23 0.9300 . ?
C23 C24 1.373(13) . ?
C5 C4 1.400(9) . ?
C5 C10 1.521(9) . ?
C17 H17 0.9300 . ?
C17 C16 1.357(12) . ?
C30 H30 0.9300 . ?
C30 C31 1.377(12) . ?
C4 C9 1.522(9) . ?
C36 H36 0.9300 . ?
C36 C35 1.385(13) . ?
C25 H25 0.9300 . ?
C25 C24 1.399(11) . ?
C31 H31 0.9300 . ?
C35 H35 0.9300 . ?
C2 H2A 0.9700 . ?
C2 H2B 0.9700 . ?
C2 C3 1.454(9) . ?
C11 H11A 0.9600 . ?
C11 H11B 0.9600 . ?
C11 H11C 0.9600 . ?
C3 H3A 0.9700 . ?
C3 H3B 0.9700 . ?
C44 C45 1.387(13) . ?
C44 C43 1.501(12) . ?
C45 H45 0.9300 . ?
C10 H10A 0.9600 . ?
C10 H10B 0.9600 . ?
C10 H10C 0.9600 . ?
C24 H24 0.9300 . ?
C9 H9A 0.9600 . ?
C9 H9B 0.9600 . ?
C9 H9C 0.9600 . ?
C49 H49A 0.9700 . ?
C49 H49B 0.9700 . ?
C49 C50 1.461(17) . ?
C13 H13A 0.9600 . ?
C13 H13B 0.9600 . ?
C13 H13C 0.9600 . ?
C16 H16 0.9300 . ?
C41 H41A 0.9700 . ?
C41 H41B 0.9700 . ?
C41 C40 1.491(17) . ?
C40 H40A 0.9700 . ?
C40 H40B 0.9700 . ?
C40 C39 1.406(16) . ?
C43 H43A 0.9600 . ?
C43 H43B 0.9600 . ?
C43 H43C 0.9600 . ?
C39 H39A 0.9700 . ?
C39 H39B 0.9700 . ?
C39 C38 1.413(16) . ?
C38 H38A 0.9600 . ?
C38 H38B 0.9600 . ?
C38 H38C 0.9600 . ?
C50 H50A 0.9700 . ?
C50 H50B 0.9700 . ?
C50 C51 1.50(2) . ?
C12 H12A 0.9600 . ?
C12 H12B 0.9600 . ?
C12 H12C 0.9600 . ?
C51 H51A 0.9700 . ?
C51 H51B 0.9700 . ?
C51 C52 1.44(2) . ?
C52 H52A 0.9600 . ?
C52 H52B 0.9600 . ?
C52 H52C 0.9600 . ?

loop_
_geom_torsion_atom_site_label_1
_geom_torsion_atom_site_label_2
_geom_torsion_atom_site_label_3
_geom_torsion_atom_site_label_4
_geom_torsion
_geom_torsion_site_symmetry_1
_geom_torsion_site_symmetry_2
_geom_torsion_site_symmetry_3
_geom_torsion_site_symmetry_4
_geom_torsion_publ_flag
Ru1 P1 C20 C21 -8.1(7) . . . . ?
Ru1 P1 C20 C25 172.4(6) . . . . ?
Ru1 P1 C14 C15 -84.1(7) . . . . ?
Ru1 P1 C14 C19 92.9(6) . . . . ?
Ru1 P1 C2 C3 34.3(8) . . . . ?
Ru1 P2 C32 C33 18.5(6) . . . . ?
Ru1 P2 C32 C37 -166.9(5) . . . . ?
Ru1 P2 C26 C27 -108.1(6) . . . . ?
Ru1 P2 C26 C31 64.1(7) . . . . ?
Ru1 P2 C3 C2 9.0(8) . . . . ?
Ru1 C8 C7 C6 -64.2(5) . . . . ?
Ru1 C8 C7 C12 125.3(8) . . . . ?
Ru1 C8 C4 C5 62.5(5) . . . . ?
Ru1 C8 C4 C9 -127.9(6) . . . . ?
Ru1 C6 C7 C8 64.0(5) . . . . ?
Ru1 C6 C7 C12 -125.9(7) . . . . ?
Ru1 C6 C5 C4 -63.4(5) . . . . ?
Ru1 C6 C5 C10 125.9(7) . . . . ?
Ru1 C5 C4 C8 -62.3(4) . . . . ?
Ru1 C5 C4 C9 128.0(6) . . . . ?
Fe1 N4 N3 C42 6.2(7) . . . . ?
Fe1 N4 C44 C45 -16.4(11) . . . . ?
Fe1 N4 C44 C43 166.6(7) . . . . ?
Fe1 N2 C42 S1 175.6(4) . . . . ?
Fe1 N2 C42 N3 -7.7(8) . . . . ?
Fe1 N7 C48 S2 -176.1(4) . . . . ?
Fe1 N7 C48 N6 3.2(9) . . . . ?
Fe1 N5 C46 C47 -160.3(7) . . . . ?
Fe1 N5 C46 C45 20.7(10) . . . . ?
P1 C20 C21 C22 -177.5(6) . . . . ?
P1 C20 C25 C24 177.6(8) . . . . ?
P1 C14 C15 C16 172.5(7) . . . . ?
P1 C14 C19 C18 -172.1(7) . . . . ?
P1 C2 C3 P2 -27.6(9) . . . . ?
P2 C32 C33 C34 174.4(6) . . . . ?
P2 C32 C37 C36 -174.4(6) . . . . ?
P2 C26 C31 C30 -176.3(7) . . . . ?
S1 C41 C40 C39 -78.7(17) . . . . ?
S2 C49 C50 C51 90.2(18) . . . . ?
N4 Fe1 N2 C42 8.2(5) . . . . ?
N4 Fe1 N7 C48 -83.1(7) . . . . ?
N4 Fe1 N5 N6 160.9(5) . . . . ?
N4 Fe1 N5 C46 -31.4(6) . . . . ?
N4 N3 C42 S1 178.2(5) . . . . ?
N4 N3 C42 N2 1.0(9) . . . . ?
N4 C44 C45 C46 -5.7(12) . . . . ?
N3 N4 C44 C45 173.9(7) . . . . ?
N3 N4 C44 C43 -3.1(11) . . . . ?
N2 Fe1 N7 C48 -158.3(6) . . . . ?
N2 Fe1 N5 N6 90.0(7) . . . . ?
N2 Fe1 N5 C46 -102.3(7) . . . . ?
N7 Fe1 N2 C42 160.4(5) . . . . ?
N7 Fe1 N5 N6 8.4(5) . . . . ?
N7 Fe1 N5 C46 176.1(6) . . . . ?
N1 Fe1 N2 C42 -89.2(5) . . . . ?
N1 Fe1 N7 C48 90.8(5) . . . . ?
N1 Fe1 N5 N6 -98.0(5) . . . . ?
N1 Fe1 N5 C46 69.7(6) . . . . ?
C42 S1 C41 C40 -80.5(9) . . . . ?
C20 P1 C14 C15 143.3(7) . . . . ?
C20 P1 C14 C19 -39.7(7) . . . . ?
C20 P1 C2 C3 162.3(7) . . . . ?
C20 C21 C22 C23 -1.2(13) . . . . ?
C20 C25 C24 C23 0.9(16) . . . . ?
C14 P1 C20 C21 122.9(6) . . . . ?
C14 P1 C20 C25 -56.7(7) . . . . ?
C14 P1 C2 C3 -94.8(7) . . . . ?
C14 C15 C16 C17 1.5(15) . . . . ?
C32 P2 C26 C27 23.6(7) . . . . ?
C32 P2 C26 C31 -164.2(7) . . . . ?
C32 P2 C3 C2 -119.9(7) . . . . ?
C32 C33 C34 C35 0.4(13) . . . . ?
C32 C37 C36 C35 -0.3(13) . . . . ?
N6 N5 C46 C47 7.3(11) . . . . ?
N6 N5 C46 C45 -171.7(7) . . . . ?
N5 Fe1 N2 C42 82.5(7) . . . . ?
N5 Fe1 N7 C48 -6.1(5) . . . . ?
N5 N6 C48 S2 -177.3(5) . . . . ?
N5 N6 C48 N7 3.3(9) . . . . ?
N5 C46 C45 C44 3.4(12) . . . . ?
C33 C32 C37 C36 0.3(12) . . . . ?
C33 C34 C35 C36 -0.4(14) . . . . ?
C21 C20 C25 C24 -1.9(13) . . . . ?
C21 C22 C23 C24 0.2(15) . . . . ?
C27 C26 C31 C30 -3.7(13) . . . . ?
C26 P2 C32 C33 -112.9(6) . . . . ?
C26 P2 C32 C37 61.8(6) . . . . ?
C26 P2 C3 C2 136.2(7) . . . . ?
C26 C27 C28 C29 -0.6(15) . . . . ?
C29 C30 C31 C26 -0.6(16) . . . . ?
C28 C27 C26 P2 176.8(7) . . . . ?
C28 C27 C26 C31 4.4(13) . . . . ?
C28 C29 C30 C31 4.6(17) . . . . ?
C18 C17 C16 C15 1.3(17) . . . . ?
C15 C14 C19 C18 5.0(12) . . . . ?
C19 C14 C15 C16 -4.5(13) . . . . ?
C19 C18 C17 C16 -0.9(16) . . . . ?
C6 C5 C4 Ru1 63.5(5) . . . . ?
C6 C5 C4 C8 1.2(8) . . . . ?
C6 C5 C4 C9 -168.4(6) . . . . ?
C37 C32 C33 C34 -0.4(11) . . . . ?
C37 C36 C35 C34 0.3(14) . . . . ?
C7 C8 C4 Ru1 -62.5(5) . . . . ?
C7 C8 C4 C5 0.0(8) . . . . ?
C7 C8 C4 C9 169.6(6) . . . . ?
C7 C6 C5 Ru1 61.5(5) . . . . ?
C7 C6 C5 C4 -1.9(8) . . . . ?
C7 C6 C5 C10 -172.6(6) . . . . ?
C47 C46 C45 C44 -175.5(9) . . . . ?
C22 C23 C24 C25 0.1(16) . . . . ?
C5 C6 C7 Ru1 -62.1(5) . . . . ?
C5 C6 C7 C8 1.9(8) . . . . ?
C5 C6 C7 C12 172.0(7) . . . . ?
C17 C18 C19 C14 -2.3(14) . . . . ?
C30 C29 C28 C27 -4.0(16) . . . . ?
C4 C8 C7 Ru1 63.1(5) . . . . ?
C4 C8 C7 C6 -1.1(8) . . . . ?
C4 C8 C7 C12 -171.6(6) . . . . ?
C25 C20 C21 C22 2.1(12) . . . . ?
C2 P1 C20 C21 -127.4(6) . . . . ?
C2 P1 C20 C25 53.1(7) . . . . ?
C2 P1 C14 C15 39.0(8) . . . . ?
C2 P1 C14 C19 -144.1(7) . . . . ?
C11 C6 C7 Ru1 127.2(6) . . . . ?
C11 C6 C7 C8 -168.8(7) . . . . ?
C11 C6 C7 C12 1.3(11) . . . . ?
C11 C6 C5 Ru1 -128.2(7) . . . . ?
C11 C6 C5 C4 168.4(6) . . . . ?
C11 C6 C5 C10 -2.3(12) . . . . ?
C3 P2 C32 C33 141.5(6) . . . . ?
C3 P2 C32 C37 -43.8(6) . . . . ?
C3 P2 C26 C27 130.4(7) . . . . ?
C3 P2 C26 C31 -57.4(7) . . . . ?
C44 N4 N3 C42 176.5(6) . . . . ?
C48 S2 C49 C50 81.2(10) . . . . ?
C48 N6 N5 Fe1 -8.7(7) . . . . ?
C48 N6 N5 C46 -177.1(6) . . . . ?
C10 C5 C4 Ru1 -126.0(7) . . . . ?
C10 C5 C4 C8 171.7(6) . . . . ?
C10 C5 C4 C9 2.0(11) . . . . ?
C49 S2 C48 N7 10.5(8) . . . . ?
C49 S2 C48 N6 -168.9(6) . . . . ?
C49 C50 C51 C52 -176.2(19) . . . . ?
C13 C8 C7 Ru1 -121.8(7) . . . . ?
C13 C8 C7 C6 174.0(6) . . . . ?
C13 C8 C7 C12 3.5(13) . . . . ?
C13 C8 C4 Ru1 122.3(7) . . . . ?
C13 C8 C4 C5 -175.2(6) . . . . ?
C13 C8 C4 C9 -5.6(11) . . . . ?
C41 S1 C42 N3 171.0(6) . . . . ?
C41 S1 C42 N2 -12.2(8) . . . . ?
C41 C40 C39 C38 -177.3(15) . . . . ?
C43 C44 C45 C46 171.2(9) . . . . ?

loop_
_twin_individual_id
_twin_individual_mass_fraction_refined
1 0.51(3)
2 0.49(3)
